data_7111208
loop_
_publ_author_name
'Routaboul, Christel'
'Dumas, Lionel'
'Gautier-Luneau, Isabelle'
'Vergne, Jacques'
'Maurel, Marie-Christine'
'D\'ecout, Jean-Luc'

_publ_section_title
;
 New stereoselective reaction of methylglyoxal with 2-aminopyridine and
 adenine derivatives: Formation of imino acid-nucleic base derivatives in
 water under mild conditions
;
_journal_issue 10
_journal_name_full 'Chemical Communications'
_journal_page_first 1114
_journal_paper_doi 10.1039/b201901a
_journal_year 2002
_chemical_formula_moiety 'C11 H14 N2 O4 '
_chemical_formula_sum 'C11 H14 N2 O4'
_chemical_formula_weight 238.24
_space_group_IT_number 14
_symmetry_cell_setting monoclinic
_symmetry_Int_Tables_number 14
_symmetry_space_group_name_Hall '-P 2yn'
_symmetry_space_group_name_H-M 'P 1 21/n 1'
_audit_creation_date 19101-09-12
_audit_creation_method 'by teXsan v1.8'
_cell_angle_alpha 90
_cell_angle_beta 96.57(2)
_cell_angle_gamma 90
_cell_formula_units_Z 4
_cell_length_a 6.645(3)
_cell_length_b 11.323(3)
_cell_length_c 14.540(3)
_cell_measurement_reflns_used 0
_cell_measurement_temperature 273.2
_cell_measurement_theta_max 0.0
_cell_measurement_theta_min 0.0
_cell_volume 1086.8(6)
_computing_cell_refinement 'MSC/AFC Diffractometer Control'
_computing_data_collection 'MSC/AFC Diffractometer Control'
_computing_data_reduction 'teXsan (MSC, 1992-1997)'
_computing_publication_material 'teXsan (MSC, 1992-1997)'
_computing_structure_refinement 'teXsan (MSC, 1992-1997)'
_diffrn_ambient_temperature 273.2
_diffrn_measurement_device_type CAD-4
_diffrn_orient_matrix_UB_11 0.06098
_diffrn_orient_matrix_UB_12 0.07269
_diffrn_orient_matrix_UB_13 -0.02435
_diffrn_orient_matrix_UB_21 0.03500
_diffrn_orient_matrix_UB_22 0.02931
_diffrn_orient_matrix_UB_23 0.06473
_diffrn_orient_matrix_UB_31 0.13418
_diffrn_orient_matrix_UB_32 -0.04069
_diffrn_orient_matrix_UB_33 0.00312
_diffrn_radiation_detector 'scintillation counter'
_diffrn_radiation_monochromator graphite
_diffrn_radiation_source 'X-ray tube'
_diffrn_radiation_type 'Mo K\a'
_diffrn_radiation_wavelength 0.7107
_diffrn_reflns_av_R_equivalents 0.01381
_diffrn_reflns_av_sigmaI/netI 0.030
_diffrn_reflns_limit_h_max 9
_diffrn_reflns_limit_h_min 0
_diffrn_reflns_limit_k_max 15
_diffrn_reflns_limit_k_min -15
_diffrn_reflns_limit_l_max 20
_diffrn_reflns_limit_l_min -20
_diffrn_reflns_number 3446
_diffrn_reflns_reduction_process 'Lp corrections applied'
_diffrn_reflns_theta_max 29.96
_diffrn_reflns_theta_min 2.29
_diffrn_standards_decay_% -1.52
_diffrn_standards_interval_count 0
_diffrn_standards_number 2
_exptl_absorpt_coefficient_mu 0.112
_exptl_absorpt_correction_type none
_exptl_crystal_colour colorless
_exptl_crystal_density_diffrn 1.456
_exptl_crystal_density_meas ?
_exptl_crystal_description platelet
_exptl_crystal_F_000 504.00
_exptl_crystal_size_max 0.4
_exptl_crystal_size_mid 0.2
_exptl_crystal_size_min 0.2
_refine_diff_density_max 0.38
_refine_diff_density_min -0.16
_refine_ls_extinction_method none
_refine_ls_goodness_of_fit_all 1.883
_refine_ls_goodness_of_fit_ref 1.883
_refine_ls_hydrogen_treatment noref
_refine_ls_matrix_type full
_refine_ls_number_constraints 0
_refine_ls_number_parameters 154
_refine_ls_number_reflns 2593
_refine_ls_number_restraints 0
_refine_ls_R_factor_all 0.0366
_refine_ls_R_factor_gt 0.0366
_refine_ls_shift/su_max 0.0080
_refine_ls_shift/su_mean 0.0010
_refine_ls_structure_factor_coef F
_refine_ls_weighting_details 'w = 1/[\s^2^(Fo) + 0.00040|Fo|^2^]'
_refine_ls_weighting_scheme sigma
_refine_ls_wR_factor_all 0.0515
_refine_ls_wR_factor_ref 0.0515
_reflns_number_gt 2593
_reflns_number_total 3349
_reflns_threshold_expression I>3.00\s(I)
_cod_data_source_file b201901asup1.cif
_cod_data_source_block compound3_JLD
_cod_depositor_comments
;
The following automatic conversions were performed:

'_exptl_crystal_density_meas' value 'not measured' was changed to '?'
- the value is perceived as not measured.

Automatic conversion script
Id: cif_fix_values 3008 2015-01-20 13:52:24Z robertas 
;
_cod_original_cell_volume 1086.8(5)
_cod_original_sg_symbol_H-M 'P 21/n     '
_cod_original_formula_sum 'C11 H14 N2 O4 '
_cod_database_code 7111208

loop_
_symmetry_equiv_pos_as_xyz
'   +x,   +y,   +z'
1/2-x,1/2+y,1/2-z
'   -x,   -y,   -z'
1/2+x,1/2-y,1/2+z

loop_
_atom_site_label
_atom_site_fract_x
_atom_site_fract_y
_atom_site_fract_z
_atom_site_U_iso_or_equiv
_atom_site_occupancy
_atom_site_adp_type
_atom_site_calc_flag
O1 0.9405(1) 0.10750(7) 0.24536(5) 0.0287(2) 1.000 Uani d
O2 1.2777(1) 0.18853(7) 0.35169(5) 0.0276(2) 1.000 Uani d
O3 0.8920(1) 0.53946(7) 0.36970(5) 0.0317(2) 1.000 Uani d
O4 1.0723(1) 0.50817(8) 0.25151(6) 0.0336(2) 1.000 Uani d
N1 0.8794(1) 0.16624(7) 0.39580(6) 0.0209(2) 1.000 Uani d
N10 1.0251(1) 0.34019(7) 0.45904(6) 0.0227(2) 1.000 Uani d
C2 0.9257(1) 0.23977(9) 0.46868(7) 0.0209(2) 1.000 Uani d
C3 0.8651(2) 0.2069(1) 0.55561(7) 0.0300(3) 1.000 Uani d
C4 0.7767(2) 0.1001(1) 0.56587(8) 0.0352(3) 1.000 Uani d
C5 0.7404(2) 0.0237(1) 0.49016(9) 0.0329(3) 1.000 Uani d
C6 0.7899(2) 0.05918(9) 0.40672(8) 0.0276(3) 1.000 Uani d
C7 0.9207(1) 0.20624(8) 0.30019(6) 0.0201(2) 1.000 Uani d
C8 1.1273(1) 0.26849(8) 0.31361(6) 0.0199(2) 1.000 Uani d
C9 1.1248(1) 0.37488(8) 0.37881(6) 0.0189(2) 1.000 Uani d
C11 0.7438(2) 0.2832(1) 0.26151(8) 0.0270(2) 1.000 Uani d
C12 1.0191(2) 0.48308(8) 0.32822(7) 0.0214(2) 1.000 Uani d
C13 1.3392(2) 0.4168(1) 0.41346(9) 0.0321(3) 1.000 Uani d
H3 0.8928 0.2638 0.6066 0.037 1.000 Uiso c
H4 0.7450 0.0774 0.6277 0.056 1.000 Uiso c
H5 0.6797 -0.0556 0.4928 0.047 1.000 Uiso c
H6 0.7633 0.0175 0.3506 0.030 1.000 Uiso c
H8 1.1528 0.2953 0.2508 0.016 1.000 Uiso c
H10n 1.0522 0.3851 0.5088 0.040 1.000 Uiso c
H11 0.8277 0.0928 0.2070 0.056 1.000 Uiso c
H21 1.2922 0.1344 0.3062 0.048 1.000 Uiso c
H111 0.7281 0.3514 0.3021 0.036 1.000 Uiso c
H112 0.7662 0.3183 0.1998 0.046 1.000 Uiso c
H113 0.6193 0.2352 0.2538 0.041 1.000 Uiso c
H131 1.4149 0.3549 0.4453 0.055 1.000 Uiso c
H132 1.3287 0.4820 0.4553 0.046 1.000 Uiso c
H133 1.4077 0.4436 0.3593 0.045 1.000 Uiso c

loop_
_atom_site_aniso_label
_atom_site_aniso_U_11
_atom_site_aniso_U_22
_atom_site_aniso_U_33
_atom_site_aniso_U_12
_atom_site_aniso_U_13
_atom_site_aniso_U_23
O1 0.0330(4) 0.0246(4) 0.0280(4) -0.0012(3) 0.0019(3) -0.0104(3)
O2 0.0236(4) 0.0266(4) 0.0324(4) 0.0064(3) 0.0023(3) -0.0043(3)
O3 0.0419(5) 0.0279(4) 0.0245(4) 0.0127(3) 0.0005(3) -0.0035(3)
O4 0.0417(5) 0.0320(4) 0.0283(4) -0.0031(4) 0.0084(3) 0.0097(3)
N1 0.0216(4) 0.0204(4) 0.0210(4) -0.0025(3) 0.0031(3) 0.0010(3)
N10 0.0323(5) 0.0201(4) 0.0163(4) -0.0027(3) 0.0051(3) -0.0016(3)
C2 0.0219(4) 0.0217(4) 0.0194(4) 0.0018(3) 0.0034(3) 0.0013(3)
C3 0.0373(6) 0.0323(6) 0.0219(5) 0.0005(5) 0.0099(4) 0.0033(4)
C4 0.0385(6) 0.0372(6) 0.0325(6) -0.0005(5) 0.0147(5) 0.0108(5)
C5 0.0286(5) 0.0302(6) 0.0410(6) -0.0064(4) 0.0079(5) 0.0087(5)
C6 0.0251(5) 0.0245(5) 0.0327(5) -0.0067(4) 0.0017(4) 0.0017(4)
C7 0.0230(4) 0.0192(4) 0.0180(4) -0.0013(3) 0.0025(3) -0.0021(3)
C8 0.0203(4) 0.0201(4) 0.0198(4) 0.0001(3) 0.0041(3) -0.0003(3)
C9 0.0193(4) 0.0193(4) 0.0181(4) -0.0016(3) 0.0027(3) -0.0005(3)
C11 0.0256(5) 0.0252(5) 0.0286(5) 0.0003(4) -0.0035(4) 0.0011(4)
C12 0.0259(5) 0.0173(4) 0.0203(4) -0.0029(3) -0.0005(3) -0.0005(3)
C13 0.0227(5) 0.0325(6) 0.0397(6) -0.0052(4) -0.0027(4) -0.0043(5)

loop_
_atom_type_symbol
_atom_type_oxidation_number
_atom_type_number_in_cell
_atom_type_scat_dispersion_real
_atom_type_scat_dispersion_imag
_atom_type_scat_source
C 0 44 0.002 0.002
;International Tables for Crystallography
(1992, Vol. C, Tables 4.2.6.8 and 6.1.1.1)
;
H 0 56 0.000 0.000
;International Tables for Crystallography
(1992, Vol. C, Table 6.1.1.2)
;
N 0 8 0.004 0.003
;International Tables for Crystallography
(1992, Vol. C, Tables 4.2.6.8 and 6.1.1.1)
;
O 0 16 0.008 0.006
;International Tables for Crystallography
(1992, Vol. C, Tables 4.2.6.8 and 6.1.1.1)
;

loop_
_geom_angle_atom_site_label_1
_geom_angle_atom_site_label_2
_geom_angle_atom_site_label_3
_geom_angle
_geom_angle_publ_flag
C7 O1 H11 112.3 no
C8 O2 H21 105.9 no
C2 N1 C6 121.12(9) yes
C2 N1 C7 118.98(8) yes
C6 N1 C7 119.86(8) yes
C2 N10 C9 126.18(8) yes
C2 N10 H10n 117.5 no
C9 N10 H10n 115.5 no
N1 C2 N10 120.93(9) yes
N1 C2 C3 118.22(9) yes
N10 C2 C3 120.85(9) yes
C2 C3 C4 120.1(1) yes
C2 C3 H3 116.9 no
C4 C3 H3 123.0 no
C3 C4 C5 120.1(1) yes
C3 C4 H4 118.3 no
C5 C4 H4 121.6 no
C4 C5 C6 119.0(1) yes
C4 C5 H5 124.5 no
C6 C5 H5 116.5 no
N1 C6 C5 121.4(1) yes
N1 C6 H6 112.6 no
C5 C6 H6 125.9 no
O1 C7 N1 108.95(8) yes
O1 C7 C8 107.52(8) yes
O1 C7 C11 111.69(8) yes
N1 C7 C8 105.88(7) yes
N1 C7 C11 107.27(8) yes
C8 C7 C11 115.25(8) yes
O2 C8 C7 109.72(8) yes
O2 C8 C9 108.53(8) yes
O2 C8 H8 111.6 no
C7 C8 C9 111.50(8) yes
C7 C8 H8 105.5 no
C9 C8 H8 110.0 no
N10 C9 C8 108.69(8) yes
N10 C9 C12 111.61(8) yes
N10 C9 C13 108.10(8) yes
C8 C9 C12 111.25(8) yes
C8 C9 C13 111.80(8) yes
C12 C9 C13 105.35(8) yes
C7 C11 H111 111.0 no
C7 C11 H112 111.6 no
C7 C11 H113 109.3 no
H111 C11 H112 105.2 no
H111 C11 H113 110.9 no
H112 C11 H113 108.9 no
O3 C12 O4 126.0(1) yes
O3 C12 C9 117.53(9) yes
O4 C12 C9 116.48(9) yes
C9 C13 H131 110.7 no
C9 C13 H132 108.3 no
C9 C13 H133 109.0 no
H131 C13 H132 109.2 no
H131 C13 H133 110.1 no
H132 C13 H133 109.6 no

loop_
_geom_bond_atom_site_label_1
_geom_bond_atom_site_label_2
_geom_bond_distance
_geom_bond_publ_flag
O1 C7 1.388(1) yes
O1 H11 0.90 no
O2 C8 1.414(1) yes
O2 H21 0.91 no
O3 C12 1.265(1) yes
O4 C12 1.241(1) yes
N1 C2 1.355(1) yes
N1 C6 1.367(1) yes
N1 C7 1.517(1) yes
N10 C2 1.330(1) yes
N10 C9 1.460(1) yes
N10 H10n 0.89 no
C2 C3 1.419(1) yes
C3 C4 1.360(2) yes
C3 H3 0.98 no
C4 C5 1.399(2) yes
C4 H4 0.98 no
C5 C6 1.354(2) yes
C5 H5 0.99 no
C6 H6 0.94 no
C7 C8 1.535(1) yes
C7 C11 1.519(2) yes
C8 C9 1.534(1) yes
C8 H8 1.00 no
C9 C12 1.555(1) yes
C9 C13 1.531(2) yes
C11 H111 0.98 no
C11 H112 1.01 no
C11 H113 0.99 no
C13 H131 0.95 no
C13 H132 0.96 no
C13 H133 1.00 no
